data_7206185
loop_
_publ_author_name
'Li, Baiyan'
'Zhou, Xiaojing'
'Zhou, Qi'
'Li, Guanghua'
'Hua, Jia'
'Bi, Ye'
'Li, Yijin'
'Shi, Zhan'
'Feng, Shouhua'

_publ_section_title
;
 Design and construction of coordination polymers based on
 2,2&#x2032;-dinitro-4,4&#x2032;-biphenyldicarboxylate and
 imidazole-based ligands: The effect of ligand length and metal ions
;
_journal_issue 14
_journal_name_full CrystEngComm
_journal_page_first 4592
_journal_paper_doi 10.1039/c1ce05061c
_journal_volume 13
_journal_year 2011
_chemical_formula_moiety 'C39 H31 Cu2.50 N8 O18'
_chemical_formula_sum 'C39 H31 Cu2.5 N8 O18'
_chemical_formula_weight 1058.57
_chemical_melting_point ?
_chemical_name_systematic
;
?
;
_space_group_IT_number 14
_symmetry_cell_setting monoclinic
_symmetry_space_group_name_Hall '-P 2ybc'
_symmetry_space_group_name_H-M 'P 1 21/c 1'
_atom_sites_solution_hydrogens geom
_atom_sites_solution_primary direct
_atom_sites_solution_secondary difmap
_audit_creation_method SHELXL-97
_cell_angle_alpha 90.00
_cell_angle_beta 106.597(2)
_cell_angle_gamma 90.00
_cell_formula_units_Z 4
_cell_length_a 11.6736(4)
_cell_length_b 28.3206(8)
_cell_length_c 13.2080(3)
_cell_measurement_reflns_used 7745
_cell_measurement_temperature 293(2)
_cell_measurement_theta_max 25.48
_cell_measurement_theta_min 1.44
_cell_volume 4184.7(2)
_computing_cell_refinement 'SMART (Bruker, 2000)'
_computing_data_collection 'SMART (Bruker, 2000)'
_computing_data_reduction 'SAINT (Bruker, 2000)'
_computing_molecular_graphics SHELXTL
_computing_publication_material SHELXTL
_computing_structure_refinement SHELXTL
_computing_structure_solution 'SHELXTL (Bruker, 2000)'
_diffrn_ambient_temperature 293(2)
_diffrn_measured_fraction_theta_full 0.998
_diffrn_measured_fraction_theta_max 0.998
_diffrn_measurement_device_type 'Bruker Smart Apex CCD area detector'
_diffrn_measurement_method '\f and \w scans'
_diffrn_radiation_monochromator graphite
_diffrn_radiation_source 'fine-focus sealed tube'
_diffrn_radiation_type MoK\a
_diffrn_radiation_wavelength 0.71073
_diffrn_reflns_av_R_equivalents 0.0513
_diffrn_reflns_av_sigmaI/netI 0.0618
_diffrn_reflns_limit_h_max 14
_diffrn_reflns_limit_h_min -10
_diffrn_reflns_limit_k_max 34
_diffrn_reflns_limit_k_min -33
_diffrn_reflns_limit_l_max 15
_diffrn_reflns_limit_l_min -15
_diffrn_reflns_number 24473
_diffrn_reflns_theta_full 25.48
_diffrn_reflns_theta_max 25.48
_diffrn_reflns_theta_min 1.44
_exptl_absorpt_coefficient_mu 1.353
_exptl_absorpt_correction_type none
_exptl_crystal_colour blue
_exptl_crystal_density_diffrn 1.680
_exptl_crystal_density_meas ?
_exptl_crystal_density_method 'not measured'
_exptl_crystal_description block
_exptl_crystal_F_000 2150
_exptl_crystal_size_max 0.21
_exptl_crystal_size_mid 0.19
_exptl_crystal_size_min 0.17
_refine_diff_density_max 0.473
_refine_diff_density_min -0.387
_refine_diff_density_rms 0.100
_refine_ls_extinction_method none
_refine_ls_goodness_of_fit_ref 0.982
_refine_ls_hydrogen_treatment mixed
_refine_ls_matrix_type full
_refine_ls_number_parameters 619
_refine_ls_number_reflns 7745
_refine_ls_number_restraints 4
_refine_ls_restrained_S_all 0.981
_refine_ls_R_factor_all 0.0684
_refine_ls_R_factor_gt 0.0342
_refine_ls_shift/su_max 0.003
_refine_ls_shift/su_mean 0.000
_refine_ls_structure_factor_coef Fsqd
_refine_ls_weighting_details 'calc w=1/[\s^2^(Fo^2^)+(0.0492P)^2^+0.0000P] where P=(Fo^2^+2Fc^2^)/3'
_refine_ls_weighting_scheme calc
_refine_ls_wR_factor_gt 0.0786
_refine_ls_wR_factor_ref 0.0992
_reflns_number_gt 5206
_reflns_number_total 7745
_reflns_threshold_expression >2sigma(I)
_cod_data_source_file c1ce05061c.txt
_cod_data_source_block compound-3
_cod_depositor_comments
;
The following automatic conversions were performed:

'_chemical_melting_point' value 'not measured' was changed to '?' -
the value is undefined or not given.

Automatic conversion script
Id: cif_fix_values 1715 2011-07-08 13:25:40Z adriana 

The following automatic conversions were performed:

'_exptl_crystal_density_meas' value 'not measured' was changed to '?'
- the value is perceived as not measured.

Automatic conversion script
Id: cif_fix_values 3008 2015-01-20 13:52:24Z robertas 
;
_cod_original_sg_symbol_H-M P2(1)/c
_cod_original_formula_sum 'C39 H31 Cu2.50 N8 O18'
_cod_database_code 7206185

loop_
_symmetry_equiv_pos_as_xyz
'x, y, z'
'-x, y+1/2, -z+1/2'
'-x, -y, -z'
'x, -y-1/2, z-1/2'

loop_
_atom_site_label
_atom_site_type_symbol
_atom_site_fract_x
_atom_site_fract_y
_atom_site_fract_z
_atom_site_U_iso_or_equiv
_atom_site_adp_type
_atom_site_occupancy
_atom_site_symmetry_multiplicity
_atom_site_calc_flag
_atom_site_refinement_flags
_atom_site_disorder_assembly
_atom_site_disorder_group
Cu1 Cu 0.78172(4) 0.020570(13) 2.03783(3) 0.02306(12) Uani 1 1 d . . .
Cu2 Cu 0.63657(4) -0.009724(14) 1.80027(3) 0.02499(12) Uani 1 1 d . . .
Cu3 Cu 0.5000 0.0000 2.0000 0.01971(15) Uani 1 2 d S . .
O1 O 0.6056(2) 0.05843(8) 1.80399(18) 0.0331(6) Uani 1 1 d . . .
O2 O 0.7556(2) 0.07791(8) 1.94719(19) 0.0286(6) Uani 1 1 d . . .
O3 O 0.5774(2) 0.46269(8) 1.7296(2) 0.0367(7) Uani 1 1 d . . .
O4 O 0.5781(2) 0.44321(8) 1.5653(2) 0.0343(7) Uani 1 1 d . . .
O5 O 0.3872(3) 0.17823(11) 1.5790(3) 0.0695(11) Uani 1 1 d . . .
O6 O 0.4154(3) 0.25164(10) 1.6146(2) 0.0582(9) Uani 1 1 d . . .
O7 O 0.5937(4) 0.33460(13) 1.9789(3) 0.0861(13) Uani 1 1 d . . .
O8 O 0.5307(3) 0.26673(11) 1.9152(3) 0.0627(10) Uani 1 1 d . . .
O9 O 0.9798(3) -0.05892(11) 2.1106(3) 0.0746(11) Uani 1 1 d . . .
O10 O 0.8057(2) -0.03486(8) 2.13259(18) 0.0290(6) Uani 1 1 d . . .
O11 O 0.7079(3) -0.39866(9) 2.4479(2) 0.0503(9) Uani 1 1 d . . .
O12 O 0.6676(2) -0.42256(8) 2.28127(18) 0.0287(6) Uani 1 1 d . . .
O13 O 1.1557(3) -0.18962(13) 2.3561(4) 0.0958(14) Uani 1 1 d . . .
O14 O 1.0645(3) -0.25472(10) 2.3123(3) 0.0742(11) Uani 1 1 d . . .
O15 O 0.9685(4) -0.26342(12) 2.5518(3) 0.0917(14) Uani 1 1 d . . .
O16 O 0.9053(4) -0.20114(11) 2.4653(2) 0.0796(13) Uani 1 1 d . . .
O17 O 0.8661(3) -0.00799(10) 1.9047(3) 0.0447(7) Uani 1 1 d D . .
O18 O 0.6398(2) -0.01347(7) 1.95016(17) 0.0193(5) Uani 1 1 d D . .
N1 N 0.4440(3) 0.21071(12) 1.6302(3) 0.0386(8) Uani 1 1 d . . .
N2 N 0.5721(3) 0.30555(13) 1.9082(3) 0.0452(9) Uani 1 1 d . . .
N3 N 1.0663(3) -0.21201(12) 2.3140(3) 0.0478(9) Uani 1 1 d . . .
N4 N 0.9117(3) -0.24350(11) 2.4725(3) 0.0414(9) Uani 1 1 d . . .
N5 N 0.6444(3) -0.00070(10) 1.6537(2) 0.0326(8) Uani 1 1 d . . .
N6 N 0.6569(3) -0.01942(11) 1.4954(2) 0.0378(8) Uani 1 1 d . . .
N7 N 1.1143(3) -0.06133(10) 1.8527(2) 0.0319(8) Uani 1 1 d . . .
N8 N 1.0749(3) -0.10210(12) 1.7049(3) 0.0469(9) Uani 1 1 d . . .
C1 C 0.6338(3) 0.23373(12) 1.7680(3) 0.0310(9) Uani 1 1 d . . .
C2 C 0.5529(3) 0.19906(12) 1.7166(3) 0.0276(8) Uani 1 1 d . . .
C3 C 0.5678(3) 0.15213(12) 1.7461(3) 0.0276(8) Uani 1 1 d . . .
H3 H 0.5131 0.1298 1.7098 0.080 Uiso 1 1 calc . . .
C4 C 0.6635(3) 0.13832(11) 1.8291(3) 0.0258(8) Uani 1 1 d . . .
C5 C 0.7467(4) 0.17186(13) 1.8803(3) 0.0356(10) Uani 1 1 d . . .
H5 H 0.8124 0.1629 1.9354 0.080 Uiso 1 1 calc . . .
C6 C 0.7316(4) 0.21842(13) 1.8492(3) 0.0415(11) Uani 1 1 d . . .
H6 H 0.7888 0.2404 1.8835 0.080 Uiso 1 1 calc . . .
C7 C 0.6760(3) 0.08699(12) 1.8634(3) 0.0246(8) Uani 1 1 d . . .
C8 C 0.6225(3) 0.28537(12) 1.7417(3) 0.0296(9) Uani 1 1 d . . .
C9 C 0.5969(3) 0.31919(12) 1.8086(3) 0.0276(8) Uani 1 1 d . . .
C10 C 0.5883(3) 0.36687(12) 1.7843(3) 0.0273(8) Uani 1 1 d . . .
H10 H 0.5704 0.3885 1.8305 0.080 Uiso 1 1 calc . . .
C11 C 0.6066(3) 0.38210(11) 1.6908(3) 0.0254(8) Uani 1 1 d . . .
C12 C 0.6380(4) 0.34948(13) 1.6250(3) 0.0352(10) Uani 1 1 d . . .
H12 H 0.6526 0.3596 1.5629 0.080 Uiso 1 1 calc . . .
C13 C 0.6476(4) 0.30192(13) 1.6509(3) 0.0375(10) Uani 1 1 d . . .
H13 H 0.6712 0.2807 1.6070 0.080 Uiso 1 1 calc . . .
C14 C 0.5867(3) 0.43386(12) 1.6625(3) 0.0260(8) Uani 1 1 d . . .
C15 C 0.8444(3) -0.20583(11) 2.2484(3) 0.0254(8) Uani 1 1 d . . .
C16 C 0.9565(3) -0.18568(12) 2.2619(3) 0.0285(8) Uani 1 1 d . . .
C17 C 0.9711(3) -0.14046(12) 2.2270(3) 0.0294(9) Uani 1 1 d . . .
H17 H 1.0474 -0.1287 2.2344 0.080 Uiso 1 1 calc . . .
C18 C 0.8714(3) -0.11292(12) 2.1812(3) 0.0249(8) Uani 1 1 d . . .
C19 C 0.7589(3) -0.13144(12) 2.1698(3) 0.0280(8) Uani 1 1 d . . .
H19 H 0.6916 -0.1130 2.1409 0.080 Uiso 1 1 calc . . .
C20 C 0.7457(3) -0.17750(12) 2.2014(3) 0.0292(9) Uani 1 1 d . . .
H20 H 0.6692 -0.1897 2.1908 0.080 Uiso 1 1 calc . . .
C21 C 0.8885(4) -0.06475(12) 2.1389(3) 0.0328(9) Uani 1 1 d . . .
C22 C 0.8185(3) -0.25496(11) 2.2793(3) 0.0260(8) Uani 1 1 d . . .
C23 C 0.8464(3) -0.27258(12) 2.3823(3) 0.0262(8) Uani 1 1 d . . .
C24 C 0.8103(3) -0.31634(12) 2.4062(3) 0.0276(8) Uani 1 1 d . . .
H24 H 0.8292 -0.3264 2.4760 0.080 Uiso 1 1 calc . . .
C25 C 0.7452(3) -0.34556(11) 2.3252(3) 0.0242(8) Uani 1 1 d . . .
C26 C 0.7204(3) -0.32975(12) 2.2215(3) 0.0279(8) Uani 1 1 d . . .
H26 H 0.6800 -0.3494 2.1665 0.080 Uiso 1 1 calc . . .
C27 C 0.7552(3) -0.28513(12) 2.1993(3) 0.0313(9) Uani 1 1 d . . .
H27 H 0.7359 -0.2750 2.1294 0.080 Uiso 1 1 calc . . .
C28 C 0.7048(3) -0.39273(11) 2.3553(3) 0.0247(8) Uani 1 1 d . . .
C29 C 0.6438(4) -0.03529(13) 1.5865(3) 0.0404(11) Uani 1 1 d . . .
H29 H 0.6352 -0.0670 1.6009 0.080 Uiso 1 1 calc . . .
C30 C 0.6591(5) 0.03967(14) 1.6010(3) 0.0488(12) Uani 1 1 d . . .
H30 H 0.6631 0.0701 1.6282 0.080 Uiso 1 1 calc . . .
C31 C 0.6670(4) 0.02847(15) 1.5038(3) 0.0490(12) Uani 1 1 d . . .
H31 H 0.6772 0.0493 1.4526 0.080 Uiso 1 1 calc . . .
C32 C 0.6721(5) -0.04884(15) 1.4080(3) 0.0488(12) Uani 1 1 d . . .
H32A H 0.6292 -0.0346 1.3411 0.080 Uiso 1 1 calc . . .
H32B H 0.6382 -0.0798 1.4116 0.080 Uiso 1 1 calc . . .
C33 C 0.8017(5) -0.05393(18) 1.4129(3) 0.0620(14) Uani 1 1 d . . .
H33A H 0.8365 -0.0227 1.4151 0.080 Uiso 1 1 calc . . .
H33B H 0.8072 -0.0693 1.3488 0.080 Uiso 1 1 calc . . .
C34 C 0.8747(5) -0.08219(17) 1.5081(4) 0.0582(13) Uani 1 1 d . . .
H34A H 0.8689 -0.0670 1.5722 0.080 Uiso 1 1 calc . . .
H34B H 0.8404 -0.1135 1.5056 0.080 Uiso 1 1 calc . . .
C35 C 1.0039(5) -0.0868(2) 1.5129(4) 0.0730(17) Uani 1 1 d . . .
H35A H 1.0089 -0.0991 1.4458 0.080 Uiso 1 1 calc . . .
H35B H 1.0392 -0.0555 1.5213 0.080 Uiso 1 1 calc . . .
C36 C 1.0768(5) -0.1176(2) 1.5990(4) 0.0742(17) Uani 1 1 d . . .
H36A H 1.0468 -0.1496 1.5874 0.080 Uiso 1 1 calc . . .
H36B H 1.1588 -0.1178 1.5958 0.080 Uiso 1 1 calc . . .
C37 C 1.1252(3) -0.06302(13) 1.7558(3) 0.0358(10) Uani 1 1 d . . .
H37 H 1.1630 -0.0400 1.7267 0.080 Uiso 1 1 calc . . .
C38 C 1.0532(4) -0.10158(14) 1.8646(4) 0.0451(11) Uani 1 1 d . . .
H38 H 1.0327 -0.1101 1.9251 0.080 Uiso 1 1 calc . . .
C39 C 1.0280(4) -0.12661(15) 1.7740(4) 0.0577(14) Uani 1 1 d . . .
H39 H 0.9866 -0.1551 1.7606 0.080 Uiso 1 1 calc . . .
H1A H 0.665(4) -0.0411(9) 1.960(4) 0.080 Uiso 1 1 d D . .
H2A H 0.912(4) 0.0091(13) 1.878(3) 0.080 Uiso 1 1 d D . .
H2B H 0.910(4) -0.0295(12) 1.940(3) 0.080 Uiso 1 1 d D . .

loop_
_atom_site_aniso_label
_atom_site_aniso_U_11
_atom_site_aniso_U_22
_atom_site_aniso_U_33
_atom_site_aniso_U_23
_atom_site_aniso_U_13
_atom_site_aniso_U_12
Cu1 0.0290(3) 0.0105(2) 0.0273(2) 0.00339(17) 0.00428(19) -0.00249(17)
Cu2 0.0410(3) 0.0107(2) 0.0243(2) -0.00023(17) 0.0111(2) 0.00280(18)
Cu3 0.0247(3) 0.0113(3) 0.0254(3) -0.0066(2) 0.0109(3) -0.0037(2)
O1 0.0512(18) 0.0118(12) 0.0303(15) 0.0005(11) 0.0019(13) 0.0006(12)
O2 0.0352(16) 0.0135(12) 0.0345(15) 0.0071(10) 0.0061(12) -0.0003(11)
O3 0.0480(18) 0.0145(13) 0.0434(16) -0.0006(12) 0.0064(13) 0.0030(12)
O4 0.0450(18) 0.0220(14) 0.0462(17) 0.0195(12) 0.0294(14) 0.0152(12)
O5 0.064(2) 0.047(2) 0.072(2) 0.0095(17) -0.0219(18) -0.0075(17)
O6 0.054(2) 0.0353(19) 0.076(2) 0.0168(16) 0.0041(17) 0.0193(15)
O7 0.155(4) 0.073(3) 0.039(2) 0.0006(19) 0.040(2) -0.011(3)
O8 0.087(3) 0.041(2) 0.077(2) 0.0290(17) 0.050(2) 0.0078(18)
O9 0.059(2) 0.0410(19) 0.142(3) 0.047(2) 0.056(2) 0.0048(17)
O10 0.0425(17) 0.0143(12) 0.0283(14) 0.0035(10) 0.0072(12) -0.0031(11)
O11 0.104(3) 0.0206(14) 0.0277(16) 0.0007(12) 0.0205(16) -0.0235(15)
O12 0.0448(17) 0.0147(12) 0.0277(14) -0.0013(10) 0.0121(12) -0.0068(11)
O13 0.044(2) 0.054(2) 0.157(4) 0.022(2) -0.021(2) -0.0049(18)
O14 0.047(2) 0.0278(18) 0.148(3) 0.0281(19) 0.027(2) 0.0112(15)
O15 0.131(4) 0.063(2) 0.048(2) 0.0119(19) -0.029(2) -0.040(2)
O16 0.148(4) 0.0298(19) 0.050(2) -0.0087(15) 0.010(2) -0.031(2)
O17 0.0396(18) 0.0316(17) 0.071(2) 0.0018(14) 0.0297(16) -0.0017(13)
O18 0.0250(14) 0.0106(11) 0.0242(12) -0.0019(10) 0.0098(10) 0.0003(10)
N1 0.037(2) 0.036(2) 0.041(2) 0.0113(16) 0.0092(17) 0.0066(17)
N2 0.060(3) 0.038(2) 0.044(2) 0.0181(18) 0.0256(19) 0.0108(19)
N3 0.039(2) 0.029(2) 0.075(3) 0.0164(18) 0.015(2) 0.0037(17)
N4 0.060(3) 0.027(2) 0.035(2) -0.0004(15) 0.0104(18) -0.0176(17)
N5 0.048(2) 0.0204(17) 0.0300(17) 0.0025(13) 0.0117(15) 0.0028(14)
N6 0.053(2) 0.034(2) 0.0260(18) -0.0005(15) 0.0117(16) 0.0058(16)
N7 0.035(2) 0.0187(16) 0.0357(19) 0.0014(13) -0.0006(15) -0.0039(13)
N8 0.040(2) 0.035(2) 0.054(2) -0.0190(18) -0.0052(18) 0.0005(17)
C1 0.039(2) 0.0144(19) 0.041(2) 0.0097(16) 0.0141(19) 0.0040(16)
C2 0.034(2) 0.0200(19) 0.029(2) 0.0065(15) 0.0101(17) 0.0076(16)
C3 0.036(2) 0.0173(18) 0.029(2) 0.0023(15) 0.0084(17) 0.0002(16)
C4 0.037(2) 0.0123(17) 0.030(2) 0.0010(14) 0.0129(17) 0.0017(15)
C5 0.036(2) 0.021(2) 0.042(2) 0.0084(17) -0.0003(19) 0.0031(17)
C6 0.044(3) 0.017(2) 0.054(3) 0.0094(18) -0.001(2) -0.0050(18)
C7 0.034(2) 0.0156(18) 0.029(2) 0.0040(15) 0.0171(18) 0.0050(16)
C8 0.035(2) 0.0150(18) 0.039(2) 0.0077(16) 0.0103(18) 0.0045(16)
C9 0.030(2) 0.0234(19) 0.029(2) 0.0115(15) 0.0080(17) 0.0047(16)
C10 0.032(2) 0.0187(19) 0.029(2) 0.0048(15) 0.0057(17) 0.0035(15)
C11 0.028(2) 0.0160(18) 0.033(2) 0.0093(15) 0.0096(17) 0.0053(15)
C12 0.050(3) 0.022(2) 0.041(2) 0.0107(17) 0.024(2) 0.0071(18)
C13 0.054(3) 0.022(2) 0.041(2) 0.0053(17) 0.021(2) 0.0093(18)
C14 0.020(2) 0.0196(19) 0.039(2) 0.0106(17) 0.0104(16) 0.0045(15)
C15 0.036(2) 0.0153(17) 0.026(2) 0.0003(14) 0.0107(17) -0.0034(16)
C16 0.032(2) 0.0191(19) 0.035(2) 0.0048(15) 0.0102(17) 0.0031(16)
C17 0.033(2) 0.0204(19) 0.036(2) 0.0039(16) 0.0119(18) -0.0042(16)
C18 0.037(2) 0.0158(18) 0.024(2) 0.0033(14) 0.0127(17) -0.0026(16)
C19 0.035(2) 0.0186(19) 0.032(2) 0.0023(15) 0.0112(17) -0.0007(16)
C20 0.030(2) 0.024(2) 0.033(2) 0.0052(16) 0.0086(17) -0.0044(16)
C21 0.042(3) 0.018(2) 0.039(2) 0.0075(16) 0.012(2) -0.0050(18)
C22 0.035(2) 0.0132(17) 0.032(2) 0.0057(15) 0.0123(17) -0.0004(15)
C23 0.032(2) 0.0186(18) 0.027(2) -0.0008(15) 0.0065(16) -0.0055(16)
C24 0.035(2) 0.0170(18) 0.029(2) 0.0058(15) 0.0062(17) -0.0038(16)
C25 0.032(2) 0.0126(17) 0.029(2) 0.0041(14) 0.0105(16) 0.0011(15)
C26 0.039(2) 0.0158(18) 0.028(2) 0.0014(15) 0.0079(17) -0.0044(16)
C27 0.043(3) 0.022(2) 0.027(2) 0.0056(16) 0.0088(18) -0.0045(17)
C28 0.033(2) 0.0130(17) 0.029(2) 0.0031(15) 0.0115(17) -0.0021(15)
C29 0.065(3) 0.030(2) 0.027(2) -0.0001(17) 0.015(2) 0.002(2)
C30 0.088(4) 0.023(2) 0.040(3) 0.0086(18) 0.027(3) 0.008(2)
C31 0.075(4) 0.033(2) 0.045(3) 0.015(2) 0.027(2) 0.010(2)
C32 0.073(4) 0.050(3) 0.020(2) -0.0029(19) 0.006(2) 0.012(2)
C33 0.080(4) 0.073(4) 0.038(3) -0.016(2) 0.025(3) 0.005(3)
C34 0.061(4) 0.056(3) 0.056(3) -0.008(2) 0.014(3) 0.004(3)
C35 0.063(4) 0.105(5) 0.050(3) -0.037(3) 0.014(3) 0.003(3)
C36 0.051(3) 0.083(4) 0.074(4) -0.049(3) -0.004(3) 0.008(3)
C37 0.030(2) 0.025(2) 0.043(3) -0.0060(18) -0.0043(19) -0.0006(17)
C38 0.037(3) 0.024(2) 0.066(3) 0.005(2) 0.001(2) -0.0123(18)
C39 0.043(3) 0.022(2) 0.092(4) -0.007(2) -0.007(3) -0.010(2)

loop_
_atom_type_symbol
_atom_type_description
_atom_type_scat_dispersion_real
_atom_type_scat_dispersion_imag
_atom_type_scat_source
C C 0.0033 0.0016 'International Tables Vol C Tables 4.2.6.8 and 6.1.1.4'
H H 0.0000 0.0000 'International Tables Vol C Tables 4.2.6.8 and 6.1.1.4'
N N 0.0061 0.0033 'International Tables Vol C Tables 4.2.6.8 and 6.1.1.4'
O O 0.0106 0.0060 'International Tables Vol C Tables 4.2.6.8 and 6.1.1.4'
Cu Cu 0.3201 1.2651 'International Tables Vol C Tables 4.2.6.8 and 6.1.1.4'

loop_
_geom_angle_atom_site_label_1
_geom_angle_atom_site_label_2
_geom_angle_atom_site_label_3
_geom_angle
_geom_angle_site_symmetry_1
_geom_angle_site_symmetry_3
_geom_angle_publ_flag
N7 Cu1 O10 93.12(11) 3_759 . ?
N7 Cu1 O18 161.86(12) 3_759 . ?
O10 Cu1 O18 85.82(10) . . ?
N7 Cu1 O2 85.40(11) 3_759 . ?
O10 Cu1 O2 177.56(10) . . ?
O18 Cu1 O2 94.98(9) . . ?
N7 Cu1 O17 116.15(12) 3_759 . ?
O10 Cu1 O17 100.57(10) . . ?
O18 Cu1 O17 81.78(10) . . ?
O2 Cu1 O17 81.83(10) . . ?
O1 Cu2 O18 88.78(9) . . ?
O1 Cu2 N5 87.59(11) . . ?
O18 Cu2 N5 174.39(12) . . ?
O1 Cu2 O12 174.13(10) . 4 ?
O18 Cu2 O12 97.09(9) . 4 ?
N5 Cu2 O12 86.55(11) . 4 ?
O4 Cu3 O4 180.00(8) 2_648 4_566 ?
O4 Cu3 O18 91.13(10) 2_648 . ?
O4 Cu3 O18 88.87(10) 4_566 . ?
O4 Cu3 O18 88.87(10) 2_648 3_659 ?
O4 Cu3 O18 91.13(10) 4_566 3_659 ?
O18 Cu3 O18 180.000(1) . 3_659 ?
C7 O1 Cu2 123.7(2) . . ?
C7 O2 Cu1 130.3(2) . . ?
C14 O4 Cu3 120.7(2) . 2_658 ?
C21 O10 Cu1 122.6(2) . . ?
C28 O12 Cu2 125.5(2) . 4_556 ?
Cu1 O17 H2A 123(3) . . ?
Cu1 O17 H2B 98(3) . . ?
H2A O17 H2B 107(3) . . ?
Cu3 O18 Cu2 123.15(12) . . ?
Cu3 O18 Cu1 110.25(10) . . ?
Cu2 O18 Cu1 109.49(10) . . ?
Cu3 O18 H1A 115(4) . . ?
Cu2 O18 H1A 96(3) . . ?
Cu1 O18 H1A 100(4) . . ?
O6 N1 O5 123.3(4) . . ?
O6 N1 C2 118.7(3) . . ?
O5 N1 C2 118.0(3) . . ?
O8 N2 O7 123.5(4) . . ?
O8 N2 C9 119.2(4) . . ?
O7 N2 C9 117.2(4) . . ?
O14 N3 O13 122.7(4) . . ?
O14 N3 C16 119.3(4) . . ?
O13 N3 C16 118.0(3) . . ?
O16 N4 O15 122.7(4) . . ?
O16 N4 C23 119.3(3) . . ?
O15 N4 C23 118.1(3) . . ?
C29 N5 C30 104.7(3) . . ?
C29 N5 Cu2 124.7(3) . . ?
C30 N5 Cu2 130.5(3) . . ?
C29 N6 C31 106.9(3) . . ?
C29 N6 C32 125.9(3) . . ?
C31 N6 C32 126.8(3) . . ?
C37 N7 C38 106.0(3) . . ?
C37 N7 Cu1 121.4(3) . 3_759 ?
C38 N7 Cu1 129.1(3) . 3_759 ?
C37 N8 C39 106.5(4) . . ?
C37 N8 C36 126.8(4) . . ?
C39 N8 C36 126.6(4) . . ?
C6 C1 C2 116.6(3) . . ?
C6 C1 C8 118.7(3) . . ?
C2 C1 C8 124.8(3) . . ?
C3 C2 C1 121.7(3) . . ?
C3 C2 N1 116.2(3) . . ?
C1 C2 N1 122.0(3) . . ?
C4 C3 C2 120.3(3) . . ?
C4 C3 H3 119.8 . . ?
C2 C3 H3 119.8 . . ?
C3 C4 C5 119.2(3) . . ?
C3 C4 C7 119.7(3) . . ?
C5 C4 C7 121.1(3) . . ?
C6 C5 C4 119.9(3) . . ?
C6 C5 H5 120.1 . . ?
C4 C5 H5 120.1 . . ?
C5 C6 C1 122.3(4) . . ?
C5 C6 H6 118.9 . . ?
C1 C6 H6 118.9 . . ?
O2 C7 O1 127.5(3) . . ?
O2 C7 C4 116.4(3) . . ?
O1 C7 C4 116.1(3) . . ?
C9 C8 C13 116.8(3) . . ?
C9 C8 C1 123.0(3) . . ?
C13 C8 C1 120.0(3) . . ?
C10 C9 C8 122.5(3) . . ?
C10 C9 N2 116.3(3) . . ?
C8 C9 N2 121.2(3) . . ?
C11 C10 C9 119.5(3) . . ?
C11 C10 H10 120.2 . . ?
C9 C10 H10 120.2 . . ?
C10 C11 C12 119.2(3) . . ?
C10 C11 C14 118.1(3) . . ?
C12 C11 C14 122.7(3) . . ?
C13 C12 C11 120.7(3) . . ?
C13 C12 H12 119.7 . . ?
C11 C12 H12 119.7 . . ?
C12 C13 C8 121.1(3) . . ?
C12 C13 H13 119.5 . . ?
C8 C13 H13 119.5 . . ?
O3 C14 O4 125.7(3) . . ?
O3 C14 C11 120.2(3) . . ?
O4 C14 C11 114.1(3) . . ?
C16 C15 C20 116.6(3) . . ?
C16 C15 C22 126.8(3) . . ?
C20 C15 C22 116.6(3) . . ?
C17 C16 C15 122.4(3) . . ?
C17 C16 N3 116.7(3) . . ?
C15 C16 N3 120.9(3) . . ?
C16 C17 C18 119.8(3) . . ?
C16 C17 H17 120.1 . . ?
C18 C17 H17 120.1 . . ?
C19 C18 C17 119.1(3) . . ?
C19 C18 C21 121.6(3) . . ?
C17 C18 C21 119.1(3) . . ?
C18 C19 C20 120.5(3) . . ?
C18 C19 H19 119.8 . . ?
C20 C19 H19 119.8 . . ?
C19 C20 C15 121.6(3) . . ?
C19 C20 H20 119.2 . . ?
C15 C20 H20 119.2 . . ?
O9 C21 O10 126.6(3) . . ?
O9 C21 C18 116.7(3) . . ?
O10 C21 C18 116.7(3) . . ?
C27 C22 C23 116.4(3) . . ?
C27 C22 C15 117.7(3) . . ?
C23 C22 C15 125.8(3) . . ?
C24 C23 C22 123.0(3) . . ?
C24 C23 N4 116.2(3) . . ?
C22 C23 N4 120.8(3) . . ?
C23 C24 C25 119.7(3) . . ?
C23 C24 H24 120.2 . . ?
C25 C24 H24 120.2 . . ?
C26 C25 C24 118.6(3) . . ?
C26 C25 C28 123.5(3) . . ?
C24 C25 C28 117.8(3) . . ?
C27 C26 C25 120.8(3) . . ?
C27 C26 H26 119.6 . . ?
C25 C26 H26 119.6 . . ?
C26 C27 C22 121.5(3) . . ?
C26 C27 H27 119.3 . . ?
C22 C27 H27 119.3 . . ?
O11 C28 O12 125.7(3) . . ?
O11 C28 C25 117.6(3) . . ?
O12 C28 C25 116.7(3) . . ?
N5 C29 N6 112.1(3) . . ?
N5 C29 H29 123.9 . . ?
N6 C29 H29 123.9 . . ?
C31 C30 N5 109.8(3) . . ?
C31 C30 H30 125.1 . . ?
N5 C30 H30 125.1 . . ?
C30 C31 N6 106.5(3) . . ?
C30 C31 H31 126.8 . . ?
N6 C31 H31 126.8 . . ?
N6 C32 C33 111.4(4) . . ?
N6 C32 H32A 109.3 . . ?
C33 C32 H32A 109.3 . . ?
N6 C32 H32B 109.3 . . ?
C33 C32 H32B 109.3 . . ?
H32A C32 H32B 108.0 . . ?
C32 C33 C34 113.8(4) . . ?
C32 C33 H33A 108.8 . . ?
C34 C33 H33A 108.8 . . ?
C32 C33 H33B 108.8 . . ?
C34 C33 H33B 108.8 . . ?
H33A C33 H33B 107.7 . . ?
C35 C34 C33 113.5(4) . . ?
C35 C34 H34A 108.9 . . ?
C33 C34 H34A 108.9 . . ?
C35 C34 H34B 108.9 . . ?
C33 C34 H34B 108.9 . . ?
H34A C34 H34B 107.7 . . ?
C36 C35 C34 115.6(5) . . ?
C36 C35 H35A 108.4 . . ?
C34 C35 H35A 108.4 . . ?
C36 C35 H35B 108.4 . . ?
C34 C35 H35B 108.4 . . ?
H35A C35 H35B 107.5 . . ?
N8 C36 C35 113.0(4) . . ?
N8 C36 H36A 109.0 . . ?
C35 C36 H36A 109.0 . . ?
N8 C36 H36B 109.0 . . ?
C35 C36 H36B 109.0 . . ?
H36A C36 H36B 107.8 . . ?
N7 C37 N8 111.4(4) . . ?
N7 C37 H37 124.3 . . ?
N8 C37 H37 124.3 . . ?
C39 C38 N7 108.9(4) . . ?
C39 C38 H38 125.6 . . ?
N7 C38 H38 125.6 . . ?
C38 C39 N8 107.1(4) . . ?
C38 C39 H39 126.4 . . ?
N8 C39 H39 126.4 . . ?

loop_
_geom_bond_atom_site_label_1
_geom_bond_atom_site_label_2
_geom_bond_distance
_geom_bond_site_symmetry_2
_geom_bond_publ_flag
Cu1 N7 1.973(3) 3_759 ?
Cu1 O10 1.977(2) . ?
Cu1 O18 1.980(2) . ?
Cu1 O2 1.989(2) . ?
Cu1 O17 2.389(3) . ?
Cu2 O1 1.967(2) . ?
Cu2 O18 1.972(2) . ?
Cu2 N5 1.980(3) . ?
Cu2 O12 1.981(2) 4 ?
Cu3 O4 1.927(2) 2_648 ?
Cu3 O4 1.927(2) 4_566 ?
Cu3 O18 1.963(2) . ?
Cu3 O18 1.963(2) 3_659 ?
O1 C7 1.256(4) . ?
O2 C7 1.252(4) . ?
O3 C14 1.232(4) . ?
O4 C14 1.286(4) . ?
O4 Cu3 1.927(2) 2_658 ?
O5 N1 1.219(4) . ?
O6 N1 1.208(4) . ?
O7 N2 1.216(4) . ?
O8 N2 1.215(4) . ?
O9 C21 1.237(5) . ?
O10 C21 1.269(4) . ?
O11 C28 1.225(4) . ?
O12 C28 1.271(4) . ?
O12 Cu2 1.981(2) 4_556 ?
O13 N3 1.212(5) . ?
O14 N3 1.210(4) . ?
O15 N4 1.208(4) . ?
O16 N4 1.204(4) . ?
O17 H2A 0.865(19) . ?
O17 H2B 0.846(19) . ?
O18 H1A 0.831(19) . ?
N1 C2 1.482(5) . ?
N2 C9 1.477(5) . ?
N3 C16 1.473(5) . ?
N4 C23 1.470(5) . ?
N5 C29 1.321(5) . ?
N5 C30 1.375(5) . ?
N6 C29 1.334(5) . ?
N6 C31 1.363(5) . ?
N6 C32 1.475(5) . ?
N7 C37 1.323(5) . ?
N7 C38 1.377(5) . ?
N7 Cu1 1.973(3) 3_759 ?
N8 C37 1.340(5) . ?
N8 C39 1.379(6) . ?
N8 C36 1.473(6) . ?
C1 C6 1.393(5) . ?
C1 C2 1.397(5) . ?
C1 C8 1.500(4) . ?
C2 C3 1.382(5) . ?
C3 C4 1.380(5) . ?
C3 H3 0.9300 . ?
C4 C5 1.388(5) . ?
C4 C7 1.517(4) . ?
C5 C6 1.378(5) . ?
C5 H5 0.9300 . ?
C6 H6 0.9300 . ?
C8 C9 1.392(5) . ?
C8 C13 1.395(5) . ?
C9 C10 1.385(5) . ?
C10 C11 1.381(5) . ?
C10 H10 0.9300 . ?
C11 C12 1.387(5) . ?
C11 C14 1.514(4) . ?
C12 C13 1.387(5) . ?
C12 H12 0.9300 . ?
C13 H13 0.9300 . ?
C15 C16 1.392(5) . ?
C15 C20 1.396(5) . ?
C15 C22 1.504(4) . ?
C16 C17 1.388(5) . ?
C17 C18 1.388(5) . ?
C17 H17 0.9300 . ?
C18 C19 1.382(5) . ?
C18 C21 1.509(5) . ?
C19 C20 1.391(5) . ?
C19 H19 0.9300 . ?
C20 H20 0.9300 . ?
C22 C27 1.395(5) . ?
C22 C23 1.397(5) . ?
C23 C24 1.374(5) . ?
C24 C25 1.393(5) . ?
C24 H24 0.9300 . ?
C25 C26 1.390(5) . ?
C25 C28 1.508(4) . ?
C26 C27 1.384(5) . ?
C26 H26 0.9300 . ?
C27 H27 0.9300 . ?
C29 H29 0.9300 . ?
C30 C31 1.351(5) . ?
C30 H30 0.9300 . ?
C31 H31 0.9300 . ?
C32 C33 1.502(7) . ?
C32 H32A 0.9700 . ?
C32 H32B 0.9700 . ?
C33 C34 1.528(7) . ?
C33 H33A 0.9700 . ?
C33 H33B 0.9700 . ?
C34 C35 1.497(7) . ?
C34 H34A 0.9700 . ?
C34 H34B 0.9700 . ?
C35 C36 1.492(8) . ?
C35 H35A 0.9700 . ?
C35 H35B 0.9700 . ?
C36 H36A 0.9700 . ?
C36 H36B 0.9700 . ?
C37 H37 0.9300 . ?
C38 C39 1.349(6) . ?
C38 H38 0.9300 . ?
C39 H39 0.9300 . ?
